data_4038526
loop_
_publ_author_name
'Danilkina, Natalia A.'
'D'yachenko, Alexander'
'Govdi, Anastasia I.'
'Khlebnikov, Alexander F.'
'Kornyakov, Ilya'
'Br\"ase, Stefan'
'Balova, Irina A.'

_publ_section_title
;
 Intramolecular Nicholas Reactions in the Synthesis of Heteroenediynes
 fused to Indole, Triazole and Isocoumarin.
;
_journal_name_full 'The Journal of organic chemistry'
_journal_paper_doi 10.1021/acs.joc.0c00930
_journal_year 2020
_chemical_formula_moiety 'C16 H16 I N O3'
_chemical_formula_sum 'C16 H16 I N O3'
_chemical_formula_weight 397.20
_space_group_crystal_system orthorhombic
_space_group_IT_number 33
_space_group_name_Hall 'P 2c -2n'
_space_group_name_H-M_alt 'P n a 21'
_atom_sites_solution_hydrogens geom
_atom_sites_solution_primary dual
_audit_creation_date 2020-02-10
_audit_creation_method
;
Olex2 1.2
(compiled 2018.05.29 svn.r3508 for OlexSys, GUI svn.r5506)
;
_cell_angle_alpha 90
_cell_angle_beta 90
_cell_angle_gamma 90
_cell_formula_units_Z 4
_cell_length_a 8.2618(3)
_cell_length_b 43.8957(17)
_cell_length_c 4.20886(17)
_cell_measurement_reflns_used 2916
_cell_measurement_temperature 100(3)
_cell_measurement_theta_max 71.8450
_cell_measurement_theta_min 2.0630
_cell_volume 1526.37(10)
_computing_cell_refinement 'CrysAlisPro 1.171.40.53 (Rigaku OD, 2019)'
_computing_data_collection 'CrysAlisPro 1.171.40.53 (Rigaku OD, 2019)'
_computing_data_reduction 'CrysAlisPro 1.171.40.53 (Rigaku OD, 2019)'
_computing_molecular_graphics 'Olex2 (Dolomanov et al., 2009)'
_computing_publication_material 'Olex2 (Dolomanov et al., 2009)'
_computing_structure_refinement 'ShelXL (Sheldrick, 2015)'
_computing_structure_solution 'ShelXT (Sheldrick, 2015)'
_diffrn_ambient_temperature 100(3)
_diffrn_detector 'CCD plate'
_diffrn_detector_area_resol_mean 10.0000
_diffrn_detector_type HyPix3000
_diffrn_measured_fraction_theta_full 0.989
_diffrn_measured_fraction_theta_max 0.977
_diffrn_measurement_details
;
List of Runs (angles in degrees, time in seconds):

  # Type    Start    End  Width  t~exp~   \w     \q     \k     \f   Frames
--------------------------------------------------------------------------
  1  \w    -50.00 -25.00   0.50    0.91    --  -41.35  52.00  28.00   50
  2  \w    -76.00 -46.00   0.50    0.91    --  -41.35 -52.00-116.00   60
  3  \w     -3.00  22.00   0.50    0.91    --  -41.35  52.00  28.00   50
  4  \w     54.00  79.00   0.50    0.91    --   41.35  52.00  28.00   50
  5  \w    111.00 157.00   0.50    3.64    --  101.00  52.00  28.00   92
  6  \w     54.00  79.00   0.50    3.64    --  101.00 -52.00-116.00   50
  7  \w    -54.00 -27.00   0.50    0.91    --  -41.35 -11.00  60.00   54
  8  \w   -113.00 -67.00   0.50    0.91    --  -41.35 -11.00  60.00   92
  9  \w    -21.00   4.00   0.50    0.91    --   41.35 -65.00  90.00   50
 10  \w     48.00  91.00   0.50    0.91    --   41.35-138.00 -60.00   86
 11  \w    -14.00  24.00   0.50    0.91    --   41.35 -32.00 150.00   76
 12  \w     13.00  53.00   0.50    0.91    --   41.35 -65.00  90.00   80
 13  \w     22.00  52.00   0.50    0.91    --   41.35 -52.00-116.00   60
 14  \w     38.00  71.00   0.50    3.64    --  101.00 -42.00  90.00   66
 15  \w     90.00 120.00   0.50    3.64    --  101.00 -59.00   0.00   60
 16  \w     82.00 129.00   0.50    3.64    --  101.00   8.00 -30.00   94
 17  \w     70.00 100.00   0.50    3.64    --  101.00 -93.00  90.00   60
 18  \w     34.00  70.00   0.50    3.64    --  101.00 -17.00   0.00   72
 19  \w     78.00 107.00   0.50    3.64    --  101.00 -17.00   0.00   58
 20  \w     97.00 146.00   0.50    3.64    --  101.00  25.00-180.00   98
 21  \w     75.00 115.00   0.50    3.64    --  101.00-111.00 -90.00   80
 22  \w     41.00  72.00   0.50    3.64    --  101.00 -59.00   0.00   62
 23  \w     44.00  74.00   0.50    3.64    --  101.00 -42.00-150.00   60
 24  \w     36.00  73.00   0.50    3.64    --  101.00-111.00 -90.00   74
 25  \w     88.00 129.00   0.50    3.64    --  101.00  17.00 -90.00   82
 26  \w     33.00  64.00   0.50    3.64    --  101.00 -93.00  90.00   62
 27  \w     84.00 114.00   0.50    3.64    --  101.00-111.00  30.00   60
 28  \w     52.00 102.00   0.50    3.64    --  101.00-111.00 -30.00  100
 29  \w     39.00  83.00   0.50    3.64    --  101.00-111.00  30.00   88
 30  \w     88.00 114.00   0.50    3.64    --  101.00 -42.00  90.00   52
 31  \w     36.00  64.00   0.50    3.64    --  101.00 -33.00 -90.00   56
 32  \w     85.00 110.00   0.50    3.64    --  101.00 -33.00 -90.00   50
 33  \w    132.00 157.00   0.50    3.64    --  101.00   8.00 -30.00   50
 34  \w     66.00  93.00   0.50    3.64    --  101.00 -50.00 120.00   54
 35  \w     52.00 103.00   0.50    3.64    --  101.00-111.00-180.00  102
;
_diffrn_measurement_device 'four-circle diffractometer'
_diffrn_measurement_device_type 'SuperNova, Single source at offset/far, HyPix3000'
_diffrn_measurement_method '\w scans'
_diffrn_orient_matrix_type 'CrysAlisPro convention (1999,Acta A55,543-557)'
_diffrn_orient_matrix_UB_11 -0.0513744000
_diffrn_orient_matrix_UB_12 -0.0310823000
_diffrn_orient_matrix_UB_13 0.1366114000
_diffrn_orient_matrix_UB_21 0.1028620000
_diffrn_orient_matrix_UB_22 -0.0162821000
_diffrn_orient_matrix_UB_23 -0.2538587000
_diffrn_orient_matrix_UB_31 0.1467358000
_diffrn_orient_matrix_UB_32 0.0005576000
_diffrn_orient_matrix_UB_33 0.2257832000
_diffrn_radiation_monochromator mirror
_diffrn_radiation_probe x-ray
_diffrn_radiation_type CuK\a
_diffrn_radiation_wavelength 1.54184
_diffrn_reflns_av_R_equivalents 0.0685
_diffrn_reflns_av_unetI/netI 0.0674
_diffrn_reflns_Laue_measured_fraction_full 0.989
_diffrn_reflns_Laue_measured_fraction_max 0.977
_diffrn_reflns_limit_h_max 10
_diffrn_reflns_limit_h_min -8
_diffrn_reflns_limit_k_max 53
_diffrn_reflns_limit_k_min -53
_diffrn_reflns_limit_l_max 5
_diffrn_reflns_limit_l_min -4
_diffrn_reflns_number 7055
_diffrn_reflns_point_group_measured_fraction_full 0.905
_diffrn_reflns_point_group_measured_fraction_max 0.886
_diffrn_reflns_theta_full 67.684
_diffrn_reflns_theta_max 72.410
_diffrn_reflns_theta_min 2.013
_diffrn_source 'micro-focus sealed X-ray tube'
_diffrn_source_type 'SuperNova (Cu) X-ray Source'
_exptl_absorpt_coefficient_mu 16.571
_exptl_absorpt_correction_T_max 0.509
_exptl_absorpt_correction_T_min 0.020
_exptl_absorpt_correction_type analytical
_exptl_absorpt_process_details
;
CrysAlisPro 1.171.40.53 (Rigaku Oxford Diffraction, 2019)
Analytical numeric absorption correction using a multifaceted crystal
			model based on expressions derived by R.C. Clark & J.S. Reid.
(Clark, R. C. & Reid, J. S. (1995). Acta Cryst. A51, 887-897)
Empirical absorption correction using spherical harmonics,
 implemented in SCALE3 ABSPACK scaling algorithm.
;
_exptl_crystal_colour 'clear colourless'
_exptl_crystal_colour_lustre clear
_exptl_crystal_colour_primary colourless
_exptl_crystal_density_diffrn 1.728
_exptl_crystal_description needle
_exptl_crystal_F_000 784
_exptl_crystal_size_max 0.239
_exptl_crystal_size_mid 0.027
_exptl_crystal_size_min 0.013
_refine_diff_density_max 2.229
_refine_diff_density_min -1.447
_refine_diff_density_rms 0.208
_refine_ls_abs_structure_details
;
 Flack x determined using 779 quotients [(I+)-(I-)]/[(I+)+(I-)]
 (Parsons, Flack and Wagner, Acta Cryst. B69 (2013) 249-259).
;
_refine_ls_abs_structure_Flack -0.001(18)
_refine_ls_extinction_method none
_refine_ls_goodness_of_fit_ref 1.138
_refine_ls_hydrogen_treatment constr
_refine_ls_matrix_type full
_refine_ls_number_parameters 193
_refine_ls_number_reflns 2686
_refine_ls_number_restraints 1
_refine_ls_restrained_S_all 1.138
_refine_ls_R_factor_all 0.0718
_refine_ls_R_factor_gt 0.0660
_refine_ls_shift/su_max 0.001
_refine_ls_shift/su_mean 0.000
_refine_ls_structure_factor_coef Fsqd
_refine_ls_weighting_details 'w=1/[\s^2^(Fo^2^)+(0.0650P)^2^+22.8379P] where P=(Fo^2^+2Fc^2^)/3'
_refine_ls_weighting_scheme calc
_refine_ls_wR_factor_gt 0.1788
_refine_ls_wR_factor_ref 0.1819
_reflns_Friedel_coverage 0.586
_reflns_Friedel_fraction_full 0.791
_reflns_Friedel_fraction_max 0.765
_reflns_number_gt 2385
_reflns_number_total 2686
_reflns_threshold_expression 'I > 2\s(I)'
_cod_data_source_file jo0c00930_si_001.cif
_cod_data_source_block das118
_cod_database_code 4038526
_shelxl_version_number 2014/6
_chemical_oxdiff_formula 'C64  H64  I4  N4  O12  '
_shelx_space_group_comment
;
The symmetry employed for this shelxl refinement is uniquely defined
by the following loop, which should always be used as a source of
symmetry information in preference to the above space-group names.
They are only intended as comments.
;
_reflns_odcompleteness_completeness 98.59
_reflns_odcompleteness_iscentric 1
_reflns_odcompleteness_theta 70.93
_olex2_refinement_description
;
1. Fixed Uiso
 At 1.2 times of:
  All C(H) groups, All C(H,H) groups
 At 1.5 times of:
  All C(H,H,H) groups
2.a Secondary CH2 refined with riding coordinates:
 C13(H13A,H13B), C20(H20A,H20B)
2.b Aromatic/amide H refined with riding coordinates:
 C5(H5), C7(H7), C8(H8)
2.c Idealised Me refined as rotating group:
 C10(H10A,H10B,H10C), C15(H15C,H15A,H15B), C21(H21A,H21C,H21B)
;
_olex2_submission_special_instructions 'No special instructions were received'
_oxdiff_exptl_absorpt_empirical_details
;
Empirical correction (ABSPACK) includes:
- Absorption correction using spherical harmonics
- Frame scaling
;
_oxdiff_exptl_absorpt_empirical_full_max 1.791
_oxdiff_exptl_absorpt_empirical_full_min 0.507

loop_
_space_group_symop_operation_xyz
'x, y, z'
'-x, -y, z+1/2'
'x+1/2, -y+1/2, z'
'-x+1/2, y+1/2, z+1/2'

loop_
_atom_site_label
_atom_site_type_symbol
_atom_site_fract_x
_atom_site_fract_y
_atom_site_fract_z
_atom_site_U_iso_or_equiv
_atom_site_adp_type
_atom_site_occupancy
_atom_site_site_symmetry_order
_atom_site_calc_flag
_atom_site_refinement_flags_posn
_atom_site_refinement_flags_adp
_atom_site_refinement_flags_occupancy
_atom_site_disorder_assembly
_atom_site_disorder_group
N1 N 0.3896(16) 0.6215(3) 0.549(4) 0.030(3) Uani 1 1 d . . . . .
C2 C 0.3050(18) 0.5982(4) 0.705(4) 0.024(3) Uani 1 1 d . . . . .
C3 C 0.1438(19) 0.6024(4) 0.647(4) 0.024(3) Uani 1 1 d . . . . .
C4 C 0.1217(19) 0.6282(4) 0.457(4) 0.023(3) Uani 1 1 d . . . . .
C5 C -0.0117(18) 0.6436(4) 0.341(6) 0.026(3) Uani 1 1 d . . . . .
H5 H -0.1180 0.6369 0.3910 0.031 Uiso 1 1 calc R . . . .
C6 C 0.0129(18) 0.6694(4) 0.145(4) 0.027(4) Uani 1 1 d . . . . .
C7 C 0.1704(18) 0.6801(4) 0.083(4) 0.026(3) Uani 1 1 d . . . . .
H7 H 0.1846 0.6976 -0.0465 0.032 Uiso 1 1 calc R . . . .
C8 C 0.307(2) 0.6654(4) 0.209(4) 0.029(4) Uani 1 1 d . . . . .
H8 H 0.4131 0.6725 0.1671 0.035 Uiso 1 1 calc R . . . .
C9 C 0.2787(19) 0.6402(4) 0.397(4) 0.026(4) Uani 1 1 d . . . . .
C10 C 0.566(2) 0.6254(5) 0.545(5) 0.036(4) Uani 1 1 d . . . . .
H10A H 0.6059 0.6281 0.7628 0.053 Uiso 1 1 calc GR . . . .
H10B H 0.5939 0.6435 0.4188 0.053 Uiso 1 1 calc GR . . . .
H10C H 0.6168 0.6074 0.4505 0.053 Uiso 1 1 calc GR . . . .
C11 C 0.394(2) 0.5763(4) 0.881(4) 0.029(5) Uani 1 1 d . . . . .
C12 C 0.477(2) 0.5587(4) 1.028(5) 0.035(4) Uani 1 1 d . . . . .
C13 C 0.575(2) 0.5366(5) 1.197(4) 0.033(4) Uani 1 1 d . . . . .
H13A H 0.6332 0.5467 1.3736 0.039 Uiso 1 1 calc R . . . .
H13B H 0.5048 0.5205 1.2875 0.039 Uiso 1 1 calc R . . . .
O14 O 0.6878(14) 0.5236(3) 0.980(3) 0.030(3) Uani 1 1 d . . . . .
C15 C 0.788(2) 0.5013(5) 1.133(6) 0.040(5) Uani 1 1 d . . . . .
H15C H 0.8444 0.5107 1.3124 0.060 Uiso 1 1 calc GR . . . .
H15A H 0.8672 0.4934 0.9809 0.060 Uiso 1 1 calc GR . . . .
H15B H 0.7202 0.4845 1.2104 0.060 Uiso 1 1 calc GR . . . .
I16 I -0.03867(10) 0.57300(2) 0.8084(5) 0.0283(3) Uani 1 1 d . . . . .
C17 C -0.131(2) 0.6854(4) 0.018(5) 0.033(4) Uani 1 1 d . . . . .
O18 O -0.2702(14) 0.6772(3) 0.058(3) 0.034(3) Uani 1 1 d . . . . .
O19 O -0.0908(13) 0.7109(3) -0.134(3) 0.027(3) Uani 1 1 d . . . . .
C20 C -0.227(2) 0.7277(4) -0.269(4) 0.027(4) Uani 1 1 d . . . . .
H20A H -0.3018 0.7342 -0.0984 0.033 Uiso 1 1 calc R . . . .
H20B H -0.2872 0.7146 -0.4194 0.033 Uiso 1 1 calc R . . . .
C21 C -0.160(3) 0.7550(4) -0.439(5) 0.039(4) Uani 1 1 d . . . . .
H21A H -0.0755 0.7485 -0.5873 0.058 Uiso 1 1 calc GR . . . .
H21C H -0.1140 0.7692 -0.2835 0.058 Uiso 1 1 calc GR . . . .
H21B H -0.2472 0.7651 -0.5564 0.058 Uiso 1 1 calc GR . . . .

loop_
_atom_site_aniso_label
_atom_site_aniso_U_11
_atom_site_aniso_U_22
_atom_site_aniso_U_33
_atom_site_aniso_U_23
_atom_site_aniso_U_13
_atom_site_aniso_U_12
N1 0.018(6) 0.039(8) 0.031(9) 0.001(6) -0.004(6) 0.001(6)
C2 0.020(7) 0.034(8) 0.019(8) -0.005(6) 0.002(5) 0.000(6)
C3 0.023(8) 0.038(9) 0.011(8) -0.007(7) 0.004(6) -0.009(6)
C4 0.024(7) 0.032(8) 0.013(7) -0.004(6) -0.002(6) -0.003(6)
C5 0.023(6) 0.039(7) 0.016(9) -0.005(9) 0.008(7) 0.000(6)
C6 0.017(7) 0.048(11) 0.014(8) -0.001(7) 0.003(6) 0.003(7)
C7 0.018(7) 0.042(9) 0.019(9) -0.004(7) 0.006(6) -0.003(6)
C8 0.023(7) 0.034(9) 0.030(10) -0.003(7) 0.004(6) 0.002(6)
C9 0.020(7) 0.034(8) 0.024(11) -0.002(6) -0.006(5) 0.002(6)
C10 0.019(8) 0.047(11) 0.040(11) 0.005(9) -0.007(7) -0.002(7)
C11 0.026(7) 0.037(9) 0.025(15) -0.005(7) 0.002(6) -0.005(7)
C12 0.025(8) 0.041(10) 0.038(11) -0.005(8) 0.009(7) -0.002(7)
C13 0.022(7) 0.051(11) 0.025(9) 0.005(7) 0.010(6) 0.005(7)
O14 0.030(6) 0.046(7) 0.015(6) 0.004(5) -0.001(5) 0.006(5)
C15 0.033(9) 0.040(10) 0.048(13) 0.017(9) -0.005(9) 0.002(8)
I16 0.0236(4) 0.0355(5) 0.0257(5) 0.0010(8) 0.0008(7) -0.0023(3)
C17 0.034(9) 0.035(9) 0.029(11) -0.004(7) -0.007(7) 0.002(7)
O18 0.018(5) 0.048(7) 0.036(7) 0.004(6) -0.004(5) -0.001(5)
O19 0.022(5) 0.040(6) 0.020(9) 0.005(5) 0.000(4) 0.001(4)
C20 0.029(8) 0.041(9) 0.013(10) 0.003(6) -0.004(5) 0.004(7)
C21 0.046(11) 0.038(10) 0.033(11) -0.001(8) -0.006(8) 0.001(8)

loop_
_atom_type_symbol
_atom_type_description
_atom_type_scat_dispersion_real
_atom_type_scat_dispersion_imag
_atom_type_scat_source
C C 0.0181 0.0091 'International Tables Vol C Tables 4.2.6.8 and 6.1.1.4'
H H 0.0000 0.0000 'International Tables Vol C Tables 4.2.6.8 and 6.1.1.4'
I I -0.3257 6.8362 'International Tables Vol C Tables 4.2.6.8 and 6.1.1.4'
N N 0.0311 0.0180 'International Tables Vol C Tables 4.2.6.8 and 6.1.1.4'
O O 0.0492 0.0322 'International Tables Vol C Tables 4.2.6.8 and 6.1.1.4'

loop_
_exptl_crystal_face_index_h
_exptl_crystal_face_index_k
_exptl_crystal_face_index_l
_exptl_crystal_face_perp_dist
5 7 0 0.0110
-3 25 0 0.0010
3 -24 0 0.0163
0 7 -3 0.1117
-5 -7 0 0.0014
1 -7 3 0.1129

loop_
_geom_angle_atom_site_label_1
_geom_angle_atom_site_label_2
_geom_angle_atom_site_label_3
_geom_angle
_geom_angle_site_symmetry_1
_geom_angle_site_symmetry_3
_geom_angle_publ_flag
C2 N1 C10 126.0(15) . . ?
C9 N1 C2 108.6(13) . . ?
C9 N1 C10 125.5(15) . . ?
N1 C2 C11 118.6(14) . . ?
C3 C2 N1 107.8(15) . . ?
C3 C2 C11 133.6(16) . . ?
C2 C3 C4 109.7(14) . . ?
C2 C3 I16 124.2(13) . . ?
C4 C3 I16 126.1(12) . . ?
C3 C4 C9 106.4(14) . . ?
C5 C4 C3 134.6(15) . . ?
C5 C4 C9 118.9(15) . . ?
C4 C5 H5 120.5 . . ?
C4 C5 C6 118.9(14) . . ?
C6 C5 H5 120.5 . . ?
C5 C6 C17 118.2(15) . . ?
C7 C6 C5 120.5(15) . . ?
C7 C6 C17 121.3(17) . . ?
C6 C7 H7 119.4 . . ?
C8 C7 C6 121.3(17) . . ?
C8 C7 H7 119.4 . . ?
C7 C8 H8 121.6 . . ?
C9 C8 C7 116.9(15) . . ?
C9 C8 H8 121.6 . . ?
N1 C9 C4 107.5(14) . . ?
C8 C9 N1 129.0(15) . . ?
C8 C9 C4 123.4(15) . . ?
N1 C10 H10A 109.5 . . ?
N1 C10 H10B 109.5 . . ?
N1 C10 H10C 109.5 . . ?
H10A C10 H10B 109.5 . . ?
H10A C10 H10C 109.5 . . ?
H10B C10 H10C 109.5 . . ?
C12 C11 C2 176.5(18) . . ?
C11 C12 C13 178(2) . . ?
C12 C13 H13A 110.0 . . ?
C12 C13 H13B 110.0 . . ?
H13A C13 H13B 108.4 . . ?
O14 C13 C12 108.6(15) . . ?
O14 C13 H13A 110.0 . . ?
O14 C13 H13B 110.0 . . ?
C13 O14 C15 111.3(15) . . ?
O14 C15 H15C 109.5 . . ?
O14 C15 H15A 109.5 . . ?
O14 C15 H15B 109.5 . . ?
H15C C15 H15A 109.5 . . ?
H15C C15 H15B 109.5 . . ?
H15A C15 H15B 109.5 . . ?
O18 C17 C6 124.9(17) . . ?
O18 C17 O19 123.5(17) . . ?
O19 C17 C6 111.5(15) . . ?
C17 O19 C20 114.6(13) . . ?
O19 C20 H20A 110.2 . . ?
O19 C20 H20B 110.2 . . ?
O19 C20 C21 107.7(14) . . ?
H20A C20 H20B 108.5 . . ?
C21 C20 H20A 110.2 . . ?
C21 C20 H20B 110.2 . . ?
C20 C21 H21A 109.5 . . ?
C20 C21 H21C 109.5 . . ?
C20 C21 H21B 109.5 . . ?
H21A C21 H21C 109.5 . . ?
H21A C21 H21B 109.5 . . ?
H21C C21 H21B 109.5 . . ?

loop_
_geom_bond_atom_site_label_1
_geom_bond_atom_site_label_2
_geom_bond_distance
_geom_bond_site_symmetry_2
_geom_bond_publ_flag
N1 C2 1.40(2) . ?
N1 C9 1.39(2) . ?
N1 C10 1.47(2) . ?
C2 C3 1.37(2) . ?
C2 C11 1.42(3) . ?
C3 C4 1.40(2) . ?
C3 I16 2.096(15) . ?
C4 C5 1.38(2) . ?
C4 C9 1.42(2) . ?
C5 H5 0.9500 . ?
C5 C6 1.42(3) . ?
C6 C7 1.41(2) . ?
C6 C17 1.48(2) . ?
C7 H7 0.9500 . ?
C7 C8 1.40(2) . ?
C8 H8 0.9500 . ?
C8 C9 1.38(2) . ?
C10 H10A 0.9800 . ?
C10 H10B 0.9800 . ?
C10 H10C 0.9800 . ?
C11 C12 1.20(3) . ?
C12 C13 1.45(3) . ?
C13 H13A 0.9900 . ?
C13 H13B 0.9900 . ?
C13 O14 1.43(2) . ?
O14 C15 1.43(2) . ?
C15 H15C 0.9800 . ?
C15 H15A 0.9800 . ?
C15 H15B 0.9800 . ?
C17 O18 1.21(2) . ?
C17 O19 1.33(2) . ?
O19 C20 1.459(19) . ?
C20 H20A 0.9900 . ?
C20 H20B 0.9900 . ?
C20 C21 1.50(3) . ?
C21 H21A 0.9800 . ?
C21 H21C 0.9800 . ?
C21 H21B 0.9800 . ?

loop_
_exptl_oxdiff_crystal_face_indexfrac_h
_exptl_oxdiff_crystal_face_indexfrac_k
_exptl_oxdiff_crystal_face_indexfrac_l
_exptl_oxdiff_crystal_face_x
_exptl_oxdiff_crystal_face_y
_exptl_oxdiff_crystal_face_z
4.5913 6.7613 0.0691 -0.4366 0.3447 0.6931
-2.6750 24.7062 -0.0316 -0.6348 -0.6694 -0.3859
2.8735 -24.0297 0.1379 0.6181 0.6518 0.4394
-0.4717 6.6245 -2.6459 -0.5431 0.5153 -0.6629
-5.1921 -6.7602 -0.0689 0.4674 -0.4065 -0.7812
0.5343 -6.5468 2.6446 0.5373 -0.5098 0.6719
